data_4511637
loop_
_publ_author_name
'Thu\'ery, Pierre'
'Harrowfield, Jack'

_publ_section_title
;
 Uranyl Ion Complexes with all-cis-1,3,5-Cyclohexanetricarboxylate:
 Unexpected Framework and Nanotubular Assemblies
;
_journal_issue 8
_journal_name_full 'Crystal Growth &amp; Design'
_journal_page_first 4214
_journal_paper_doi 10.1021/cg500828s
_journal_volume 14
_journal_year 2014
_chemical_formula_sum 'C86 H90 N10 Ni2 O39 U4'
_chemical_formula_weight 2957.22
_space_group_IT_number 13
_symmetry_cell_setting monoclinic
_symmetry_space_group_name_Hall '-P 2yc'
_symmetry_space_group_name_H-M 'P 1 2/c 1'
_atom_sites_solution_hydrogens geom
_atom_sites_solution_primary direct
_atom_sites_solution_secondary difmap
_audit_creation_method SHELXL-97
_cell_angle_alpha 90.00
_cell_angle_beta 95.344(3)
_cell_angle_gamma 90.00
_cell_formula_units_Z 2
_cell_length_a 15.2580(4)
_cell_length_b 18.0513(10)
_cell_length_c 16.9899(8)
_cell_measurement_reflns_used 168715
_cell_measurement_temperature 150(2)
_cell_measurement_theta_max 25.68
_cell_measurement_theta_min 3.30
_cell_volume 4659.1(4)
_computing_cell_refinement 'HKL2000 (Otwinowski & Minor, 1997)'
_computing_data_collection 'COLLECT (Nonius, 1998)'
_computing_data_reduction 'HKL2000 (Otwinowski & Minor, 1997)'
_computing_molecular_graphics 'SHELXTL (Sheldrick, 2008)'
_computing_publication_material 'SHELXTL (Sheldrick, 2008); PLATON (Spek, 2003)'
_computing_structure_refinement 'SHELXL-97 (Sheldrick, 2008)'
_computing_structure_solution 'SHELXS-97 (Sheldrick, 2008)'
_diffrn_ambient_temperature 150(2)
_diffrn_measured_fraction_theta_full 0.997
_diffrn_measured_fraction_theta_max 0.997
_diffrn_measurement_device_type 'Nonius Kappa-CCD area-detector diffractometer'
_diffrn_measurement_method 'two \f and seven \w scans with 2\% steps (555 frames)'
_diffrn_radiation_monochromator graphite
_diffrn_radiation_source 'fine-focus sealed tube'
_diffrn_radiation_type MoK\a
_diffrn_radiation_wavelength 0.71073
_diffrn_reflns_av_R_equivalents 0.0361
_diffrn_reflns_av_unetI/netI 0.0469
_diffrn_reflns_limit_h_max 18
_diffrn_reflns_limit_h_min -18
_diffrn_reflns_limit_k_max 22
_diffrn_reflns_limit_k_min -22
_diffrn_reflns_limit_l_max 20
_diffrn_reflns_limit_l_min -20
_diffrn_reflns_number 168715
_diffrn_reflns_theta_full 25.68
_diffrn_reflns_theta_max 25.68
_diffrn_reflns_theta_min 3.30
_diffrn_standards_decay_% 0
_diffrn_standards_interval_time 0
_diffrn_standards_number 0
_exptl_absorpt_coefficient_mu 7.420
_exptl_absorpt_correction_T_max 0.442
_exptl_absorpt_correction_T_min 0.336
_exptl_absorpt_correction_type multi-scan
_exptl_absorpt_process_details 'SCALEPACK (Otwinowski & Minor, 1997)'
_exptl_crystal_colour 'translucent light pink'
_exptl_crystal_density_diffrn 2.108
_exptl_crystal_density_method 'not measured'
_exptl_crystal_description irregular
_exptl_crystal_F_000 2824
_exptl_crystal_size_max 0.14
_exptl_crystal_size_mid 0.11
_exptl_crystal_size_min 0.11
_refine_diff_density_max 2.139
_refine_diff_density_min -1.537
_refine_diff_density_rms 0.258
_refine_ls_extinction_method none
_refine_ls_goodness_of_fit_ref 1.099
_refine_ls_hydrogen_treatment constr
_refine_ls_matrix_type full
_refine_ls_number_parameters 637
_refine_ls_number_reflns 8833
_refine_ls_number_restraints 12
_refine_ls_restrained_S_all 1.099
_refine_ls_R_factor_all 0.0636
_refine_ls_R_factor_gt 0.0502
_refine_ls_shift/su_max 0.001
_refine_ls_shift/su_mean 0.000
_refine_ls_structure_factor_coef Fsqd
_refine_ls_weighting_details 'calc w=1/[\s^2^(Fo^2^)+(0.0412P)^2^+75.5984P] where P=(Fo^2^+2Fc^2^)/3'
_refine_ls_weighting_scheme calc
_refine_ls_wR_factor_gt 0.1211
_refine_ls_wR_factor_ref 0.1251
_reflns_number_gt 7332
_reflns_number_total 8833
_reflns_threshold_expression >2sigma(I)
_cod_data_source_file cg500828s_si_003.cif
_cod_data_source_block 3
_cod_depositor_comments 'Adding full bibliography for 4511635--4511642.cif.'
_cod_original_sg_symbol_H-M 'P 2/c'
_cod_database_code 4511637

loop_
_symmetry_equiv_pos_as_xyz
'x, y, z'
'-x, y, -z+1/2'
'-x, -y, -z'
'x, -y, z-1/2'

loop_
_atom_site_label
_atom_site_type_symbol
_atom_site_fract_x
_atom_site_fract_y
_atom_site_fract_z
_atom_site_U_iso_or_equiv
_atom_site_adp_type
_atom_site_occupancy
_atom_site_symmetry_multiplicity
_atom_site_calc_flag
_atom_site_refinement_flags
U1 U 0.67578(2) 0.633244(19) 0.90294(2) 0.02354(11) Uani 1 1 d .
U2 U 0.84032(2) 0.142432(19) 0.911898(19) 0.02210(11) Uani 1 1 d .
Ni1 Ni 0.5000 0.92537(11) 0.2500 0.0351(4) Uani 1 2 d S
Ni2 Ni 0.0000 0.38354(10) 0.2500 0.0286(4) Uani 1 2 d S
O1 O 0.5793(5) 0.6894(4) 0.8996(5) 0.0385(18) Uani 1 1 d .
O2 O 0.7732(4) 0.5798(4) 0.9089(4) 0.0315(16) Uani 1 1 d .
O3 O 0.7375(4) 0.1046(4) 0.8772(4) 0.0332(16) Uani 1 1 d .
O4 O 0.9441(4) 0.1801(4) 0.9461(4) 0.0325(16) Uani 1 1 d .
O5 O 0.6392(5) 0.5673(4) 1.0214(4) 0.0314(16) Uani 1 1 d .
O6 O 0.5929(5) 0.5170(4) 0.9083(4) 0.0302(16) Uani 1 1 d .
O7 O 0.7643(5) 0.2657(4) 0.9111(4) 0.0326(16) Uani 1 1 d .
O8 O 0.7737(5) 0.2013(4) 1.0201(4) 0.0363(17) Uani 1 1 d .
O9 O 0.6214(5) 0.4150(4) 1.2732(4) 0.043(2) Uani 1 1 d .
O10 O 0.7156(5) 0.3224(4) 1.2717(4) 0.0348(17) Uani 1 1 d .
O11 O 0.7631(5) 0.7472(4) 0.9115(4) 0.0350(17) Uani 1 1 d .
O12 O 0.7360(5) 0.6968(4) 1.0241(4) 0.0340(17) Uani 1 1 d .
O13 O 0.8379(5) 1.0636(4) 1.0318(4) 0.0312(16) Uani 1 1 d .
O14 O 0.9016(5) 1.0179(4) 0.9324(4) 0.0294(15) Uani 1 1 d .
O15 O 0.8916(5) 0.9145(4) 1.2919(4) 0.0341(17) Uani 1 1 d .
O16 O 0.8524(5) 0.7969(4) 1.2834(4) 0.0342(17) Uani 1 1 d .
O17 O -0.0960(4) 0.3016(4) 0.2506(4) 0.0328(16) Uani 1 1 d .
H17A H -0.1522 0.3139 0.2628 0.039 Uiso 1 1 d R
H17B H -0.0929 0.2668 0.2191 0.039 Uiso 1 1 d R
O18 O 0.9596(6) 0.9122(5) 0.8272(5) 0.058(2) Uani 1 1 d .
O19 O -0.1073(6) 0.1767(5) 0.1670(5) 0.060(3) Uani 1 1 d .
O20 O 0.5000 0.4487(8) 0.7500 0.062(4) Uani 1 2 d S
N1 N 0.5336(6) 0.9216(5) 0.3734(6) 0.040(2) Uani 1 1 d .
N2 N 0.4242(7) 0.8344(6) 0.2858(6) 0.046(2) Uani 1 1 d .
N3 N 0.4159(6) 1.0136(5) 0.2608(5) 0.033(2) Uani 1 1 d .
N4 N 0.0946(5) 0.4674(5) 0.2721(5) 0.0292(19) Uani 1 1 d .
N5 N 0.0115(6) 0.3876(5) 0.3731(5) 0.0320(19) Uani 1 1 d .
C1 C 0.6101(6) 0.4342(5) 1.0201(5) 0.025(2) Uani 1 1 d .
H1 H 0.5495 0.4132 1.0092 0.030 Uiso 1 1 calc R
C2 C 0.6749(6) 0.3845(5) 0.9811(6) 0.026(2) Uani 1 1 d .
H2A H 0.6555 0.3792 0.9241 0.032 Uiso 1 1 calc R
H2B H 0.7339 0.4079 0.9859 0.032 Uiso 1 1 calc R
C3 C 0.6809(7) 0.3093(6) 1.0189(6) 0.031(2) Uani 1 1 d .
H3 H 0.6209 0.2865 1.0111 0.038 Uiso 1 1 calc R
C4 C 0.7069(6) 0.3129(5) 1.1080(5) 0.026(2) Uani 1 1 d .
H4A H 0.7671 0.3334 1.1181 0.031 Uiso 1 1 calc R
H4B H 0.7067 0.2624 1.1308 0.031 Uiso 1 1 calc R
C5 C 0.6414(6) 0.3623(5) 1.1472(5) 0.023(2) Uani 1 1 d .
H5 H 0.5825 0.3378 1.1384 0.028 Uiso 1 1 calc R
C6 C 0.6320(6) 0.4395(5) 1.1094(5) 0.0212(19) Uani 1 1 d .
H6A H 0.5848 0.4672 1.1329 0.025 Uiso 1 1 calc R
H6B H 0.6877 0.4673 1.1209 0.025 Uiso 1 1 calc R
C7 C 0.6123(6) 0.5104(5) 0.9817(5) 0.024(2) Uani 1 1 d .
C8 C 0.7444(6) 0.2570(6) 0.9809(5) 0.026(2) Uani 1 1 d .
C9 C 0.6631(6) 0.3679(4) 1.2349(4) 0.0152(17) Uani 1 1 d U
C10 C 0.8287(6) 0.8045(5) 1.0304(5) 0.025(2) Uani 1 1 d .
H10 H 0.8911 0.7909 1.0235 0.030 Uiso 1 1 calc R
C11 C 0.8150(6) 0.8813(5) 0.9966(5) 0.027(2) Uani 1 1 d .
H11A H 0.7544 0.8983 1.0034 0.032 Uiso 1 1 calc R
H11B H 0.8224 0.8806 0.9393 0.032 Uiso 1 1 calc R
C12 C 0.8820(6) 0.9348(5) 1.0392(5) 0.026(2) Uani 1 1 d .
H12 H 0.9422 0.9156 1.0318 0.031 Uiso 1 1 calc R
C13 C 0.8727(6) 0.9363(5) 1.1279(5) 0.024(2) Uani 1 1 d .
H13A H 0.8138 0.9556 1.1373 0.028 Uiso 1 1 calc R
H13B H 0.9175 0.9699 1.1544 0.028 Uiso 1 1 calc R
C14 C 0.8845(7) 0.8578(5) 1.1634(6) 0.028(2) Uani 1 1 d .
H14 H 0.9457 0.8409 1.1568 0.034 Uiso 1 1 calc R
C15 C 0.8203(6) 0.8034(5) 1.1202(5) 0.024(2) Uani 1 1 d .
H15A H 0.7594 0.8166 1.1302 0.029 Uiso 1 1 calc R
H15B H 0.8325 0.7528 1.1409 0.029 Uiso 1 1 calc R
C16 C 0.7720(6) 0.7462(5) 0.9867(5) 0.024(2) Uani 1 1 d .
C17 C 0.8737(6) 1.0100(5) 1.0013(6) 0.026(2) Uani 1 1 d .
C18 C 0.8719(7) 0.8570(5) 1.2509(5) 0.023(2) Uani 1 1 d U
C19 C 0.5851(8) 0.9697(8) 0.4198(7) 0.049(3) Uani 1 1 d .
H19 H 0.6064 1.0121 0.3945 0.058 Uiso 1 1 calc R
C20 C 0.6091(9) 0.9622(8) 0.5011(7) 0.053(3) Uani 1 1 d .
H20 H 0.6478 0.9962 0.5294 0.064 Uiso 1 1 calc R
C21 C 0.5721(10) 0.9005(8) 0.5388(8) 0.058(4) Uani 1 1 d .
H21 H 0.5847 0.8929 0.5940 0.070 Uiso 1 1 calc R
C22 C 0.5179(9) 0.8520(7) 0.4944(8) 0.050(3) Uani 1 1 d .
H22 H 0.4910 0.8118 0.5190 0.060 Uiso 1 1 calc R
C23 C 0.5031(8) 0.8629(7) 0.4132(8) 0.047(3) Uani 1 1 d .
C24 C 0.4509(8) 0.8098(7) 0.3635(7) 0.044(3) Uani 1 1 d .
C25 C 0.4349(8) 0.7378(7) 0.3857(7) 0.046(3) Uani 1 1 d .
H25 H 0.4518 0.7223 0.4383 0.055 Uiso 1 1 calc R
C26 C 0.3937(8) 0.6875(7) 0.3311(8) 0.051(3) Uani 1 1 d .
H26 H 0.3842 0.6373 0.3449 0.061 Uiso 1 1 calc R
C27 C 0.3664(8) 0.7157(7) 0.2530(7) 0.046(3) Uani 1 1 d .
H27 H 0.3368 0.6847 0.2140 0.055 Uiso 1 1 calc R
C28 C 0.3836(8) 0.7864(7) 0.2368(7) 0.048(3) Uani 1 1 d .
H28 H 0.3648 0.8036 0.1852 0.058 Uiso 1 1 calc R
C29 C 0.4494(7) 1.0822(6) 0.2501(6) 0.036(3) Uani 1 1 d .
C30 C 0.4000(8) 1.1438(7) 0.2389(7) 0.047(3) Uani 1 1 d .
H30 H 0.4262 1.1904 0.2301 0.056 Uiso 1 1 calc R
C31 C 0.3080(9) 1.1367(8) 0.2407(7) 0.055(4) Uani 1 1 d .
H31 H 0.2708 1.1789 0.2337 0.066 Uiso 1 1 calc R
C32 C 0.2729(8) 1.0676(8) 0.2528(7) 0.048(3) Uani 1 1 d .
H32 H 0.2112 1.0616 0.2544 0.058 Uiso 1 1 calc R
C33 C 0.3282(7) 1.0076(7) 0.2625(6) 0.039(3) Uani 1 1 d .
H33 H 0.3037 0.9601 0.2707 0.047 Uiso 1 1 calc R
C34 C 0.1311(6) 0.5063(6) 0.2176(6) 0.034(2) Uani 1 1 d .
H34 H 0.1226 0.4901 0.1642 0.041 Uiso 1 1 calc R
C35 C 0.1802(7) 0.5684(6) 0.2343(7) 0.035(2) Uani 1 1 d .
H35 H 0.2054 0.5950 0.1936 0.042 Uiso 1 1 calc R
C36 C 0.1925(7) 0.5918(6) 0.3127(7) 0.039(3) Uani 1 1 d .
H36 H 0.2253 0.6354 0.3262 0.047 Uiso 1 1 calc R
C37 C 0.1570(7) 0.5517(6) 0.3699(7) 0.034(2) Uani 1 1 d .
H37 H 0.1658 0.5662 0.4238 0.040 Uiso 1 1 calc R
C38 C 0.1069(6) 0.4883(5) 0.3473(6) 0.029(2) Uani 1 1 d .
C39 C 0.0688(7) 0.4409(6) 0.4058(7) 0.034(2) Uani 1 1 d .
C40 C 0.0872(7) 0.4469(6) 0.4862(6) 0.033(2) Uani 1 1 d .
H40 H 0.1253 0.4848 0.5079 0.040 Uiso 1 1 calc R
C41 C 0.0496(7) 0.3970(6) 0.5359(7) 0.037(3) Uani 1 1 d .
H41 H 0.0634 0.3992 0.5915 0.044 Uiso 1 1 calc R
C42 C -0.0086(8) 0.3437(7) 0.5022(7) 0.041(3) Uani 1 1 d .
H42 H -0.0364 0.3096 0.5344 0.049 Uiso 1 1 calc R
C43 C -0.0241(7) 0.3420(6) 0.4234(7) 0.039(3) Uani 1 1 d .
H43 H -0.0638 0.3053 0.4013 0.047 Uiso 1 1 calc R

loop_
_atom_site_aniso_label
_atom_site_aniso_U_11
_atom_site_aniso_U_22
_atom_site_aniso_U_33
_atom_site_aniso_U_23
_atom_site_aniso_U_13
_atom_site_aniso_U_12
U1 0.0294(2) 0.02206(19) 0.01930(18) -0.00020(14) 0.00288(14) -0.00242(14)
U2 0.02780(19) 0.01979(19) 0.01882(18) -0.00052(13) 0.00279(13) 0.00220(14)
Ni1 0.0348(10) 0.0315(11) 0.0411(11) 0.000 0.0140(8) 0.000
Ni2 0.0291(9) 0.0259(9) 0.0303(10) 0.000 0.0003(7) 0.000
O1 0.033(4) 0.036(4) 0.046(5) 0.002(4) 0.003(3) 0.005(3)
O2 0.028(4) 0.031(4) 0.036(4) -0.005(3) 0.007(3) 0.004(3)
O3 0.029(4) 0.039(4) 0.030(4) 0.004(3) -0.002(3) -0.003(3)
O4 0.029(4) 0.039(4) 0.029(4) -0.001(3) -0.002(3) 0.000(3)
O5 0.040(4) 0.026(4) 0.029(4) 0.000(3) 0.007(3) -0.003(3)
O6 0.039(4) 0.028(4) 0.024(4) 0.003(3) 0.004(3) -0.006(3)
O7 0.046(4) 0.032(4) 0.020(3) -0.001(3) 0.006(3) 0.008(3)
O8 0.050(5) 0.032(4) 0.028(4) 0.006(3) 0.008(3) 0.017(3)
O9 0.063(5) 0.046(5) 0.021(4) 0.002(3) 0.001(3) 0.028(4)
O10 0.046(4) 0.035(4) 0.023(4) -0.001(3) 0.004(3) 0.014(3)
O11 0.052(5) 0.037(4) 0.015(3) -0.002(3) 0.001(3) -0.011(4)
O12 0.043(4) 0.029(4) 0.030(4) -0.003(3) 0.004(3) -0.010(3)
O13 0.044(4) 0.021(4) 0.030(4) -0.001(3) 0.008(3) 0.004(3)
O14 0.043(4) 0.024(4) 0.023(3) 0.003(3) 0.007(3) -0.002(3)
O15 0.051(5) 0.033(4) 0.020(3) 0.001(3) 0.009(3) -0.008(3)
O16 0.056(5) 0.027(4) 0.020(3) -0.001(3) 0.009(3) -0.006(3)
O17 0.032(4) 0.026(4) 0.040(4) -0.008(3) 0.002(3) -0.002(3)
O18 0.057(6) 0.058(6) 0.060(6) -0.022(5) 0.007(4) 0.009(5)
O19 0.053(5) 0.068(6) 0.059(6) -0.038(5) -0.001(4) -0.004(5)
O20 0.053(8) 0.057(9) 0.075(9) 0.000 0.006(7) 0.000
N1 0.035(5) 0.036(6) 0.051(6) 0.001(5) 0.015(4) 0.004(4)
N2 0.052(6) 0.042(6) 0.047(6) -0.003(5) 0.017(5) -0.003(5)
N3 0.038(5) 0.034(5) 0.028(5) -0.007(4) 0.005(4) 0.000(4)
N4 0.020(4) 0.030(5) 0.036(5) 0.001(4) -0.001(3) 0.006(3)
N5 0.033(5) 0.029(5) 0.034(5) -0.005(4) 0.000(4) 0.000(4)
C1 0.026(5) 0.023(5) 0.025(5) -0.001(4) 0.001(4) -0.002(4)
C2 0.029(5) 0.027(5) 0.024(5) -0.011(4) 0.009(4) 0.002(4)
C3 0.036(6) 0.034(6) 0.025(5) -0.002(4) 0.006(4) -0.001(5)
C4 0.032(5) 0.025(5) 0.020(5) 0.001(4) 0.001(4) 0.008(4)
C5 0.025(5) 0.024(5) 0.021(5) 0.003(4) 0.005(4) 0.001(4)
C6 0.030(5) 0.019(5) 0.015(4) 0.001(4) 0.006(4) 0.008(4)
C7 0.029(5) 0.027(5) 0.016(5) 0.002(4) 0.005(4) -0.001(4)
C8 0.029(5) 0.028(5) 0.021(5) -0.006(4) 0.001(4) 0.010(4)
C9 0.030(4) 0.011(4) 0.005(3) 0.003(3) 0.001(3) 0.005(3)
C10 0.030(5) 0.027(5) 0.017(4) 0.000(4) 0.001(4) -0.002(4)
C11 0.030(5) 0.031(5) 0.018(5) -0.012(4) 0.000(4) -0.004(4)
C12 0.032(5) 0.029(5) 0.016(4) -0.001(4) 0.006(4) 0.003(4)
C13 0.035(5) 0.019(5) 0.018(5) -0.001(4) 0.007(4) -0.004(4)
C14 0.028(5) 0.029(5) 0.027(5) 0.002(4) 0.001(4) -0.002(4)
C15 0.034(5) 0.015(5) 0.022(5) -0.001(4) -0.002(4) -0.004(4)
C16 0.034(5) 0.016(5) 0.022(5) -0.004(4) 0.001(4) -0.003(4)
C17 0.029(5) 0.021(5) 0.026(5) 0.004(4) -0.004(4) -0.002(4)
C18 0.047(5) 0.011(4) 0.010(4) -0.001(3) 0.002(3) -0.003(4)
C19 0.040(7) 0.062(9) 0.045(7) 0.007(6) 0.010(5) 0.008(6)
C20 0.047(7) 0.071(10) 0.042(7) 0.003(7) 0.005(6) 0.016(7)
C21 0.076(10) 0.059(9) 0.039(7) -0.004(6) 0.006(6) 0.012(7)
C22 0.070(9) 0.032(7) 0.047(7) 0.005(6) -0.003(6) 0.003(6)
C23 0.043(7) 0.042(7) 0.055(8) -0.004(6) 0.005(6) 0.024(6)
C24 0.042(7) 0.048(7) 0.042(7) 0.007(6) 0.011(5) 0.006(6)
C25 0.048(7) 0.047(7) 0.042(7) 0.014(6) 0.008(5) -0.001(6)
C26 0.055(8) 0.045(8) 0.054(8) 0.005(6) 0.005(6) -0.001(6)
C27 0.054(8) 0.032(6) 0.051(7) -0.002(5) 0.001(6) -0.006(6)
C28 0.051(7) 0.055(8) 0.037(7) -0.006(6) -0.003(5) 0.007(6)
C29 0.046(6) 0.044(7) 0.019(5) -0.006(5) 0.005(4) 0.001(5)
C30 0.057(8) 0.051(8) 0.032(6) 0.000(5) 0.005(5) 0.017(6)
C31 0.057(8) 0.066(10) 0.041(7) 0.008(6) 0.006(6) 0.034(7)
C32 0.040(7) 0.068(9) 0.036(6) 0.004(6) -0.001(5) 0.010(6)
C33 0.031(6) 0.054(8) 0.034(6) -0.009(5) 0.009(5) -0.005(5)
C34 0.025(5) 0.045(7) 0.032(6) 0.000(5) 0.005(4) 0.000(5)
C35 0.036(6) 0.026(6) 0.045(6) 0.003(5) 0.016(5) -0.003(5)
C36 0.037(6) 0.028(6) 0.052(7) -0.005(5) 0.002(5) -0.012(5)
C37 0.035(6) 0.028(6) 0.039(6) -0.004(5) 0.010(5) 0.001(4)
C38 0.028(5) 0.022(5) 0.037(6) -0.001(4) 0.000(4) 0.003(4)
C39 0.028(5) 0.022(5) 0.051(7) 0.001(5) 0.001(5) 0.007(4)
C40 0.030(5) 0.036(6) 0.033(6) -0.001(5) -0.001(4) 0.000(5)
C41 0.032(6) 0.040(7) 0.036(6) 0.003(5) -0.009(5) -0.001(5)
C42 0.049(7) 0.039(7) 0.034(6) 0.005(5) 0.001(5) -0.002(5)
C43 0.038(6) 0.027(6) 0.050(7) 0.006(5) -0.002(5) 0.002(5)

loop_
_atom_type_symbol
_atom_type_description
_atom_type_scat_dispersion_real
_atom_type_scat_dispersion_imag
_atom_type_scat_source
C C 0.0033 0.0016 'International Tables Vol C Tables 4.2.6.8 and 6.1.1.4'
H H 0.0000 0.0000 'International Tables Vol C Tables 4.2.6.8 and 6.1.1.4'
N N 0.0061 0.0033 'International Tables Vol C Tables 4.2.6.8 and 6.1.1.4'
O O 0.0106 0.0060 'International Tables Vol C Tables 4.2.6.8 and 6.1.1.4'
Ni Ni 0.3393 1.1124 'International Tables Vol C Tables 4.2.6.8 and 6.1.1.4'
U U -9.6767 9.6646 'International Tables Vol C Tables 4.2.6.8 and 6.1.1.4'

loop_
_geom_angle_atom_site_label_1
_geom_angle_atom_site_label_2
_geom_angle_atom_site_label_3
_geom_angle
_geom_angle_site_symmetry_1
_geom_angle_site_symmetry_3
O2 U1 O1 177.9(3) . .
O2 U1 O9 94.0(3) . 4_565
O1 U1 O9 87.9(3) . 4_565
O2 U1 O5 86.7(3) . .
O1 U1 O5 93.0(3) . .
O9 U1 O5 119.0(2) 4_565 .
O2 U1 O11 90.3(3) . .
O1 U1 O11 88.1(3) . .
O9 U1 O11 119.4(2) 4_565 .
O5 U1 O11 121.6(2) . .
O2 U1 O6 87.9(3) . .
O1 U1 O6 93.5(3) . .
O9 U1 O6 66.2(2) 4_565 .
O5 U1 O6 52.9(2) . .
O11 U1 O6 174.3(2) . .
O2 U1 O12 87.8(3) . .
O1 U1 O12 90.2(3) . .
O9 U1 O12 172.3(2) 4_565 .
O5 U1 O12 68.6(2) . .
O11 U1 O12 53.1(2) . .
O6 U1 O12 121.4(2) . .
O2 U1 O10 87.3(3) . 4_565
O1 U1 O10 93.3(3) . 4_565
O9 U1 O10 53.1(2) 4_565 4_565
O5 U1 O10 169.6(2) . 4_565
O11 U1 O10 66.9(2) . 4_565
O6 U1 O10 118.4(2) . 4_565
O12 U1 O10 119.7(2) . 4_565
O3 U2 O4 179.5(3) . .
O3 U2 O8 90.0(3) . .
O4 U2 O8 90.4(3) . .
O3 U2 O14 90.5(3) . 1_545
O4 U2 O14 89.3(3) . 1_545
O8 U2 O14 118.4(2) . 1_545
O3 U2 O16 90.8(3) . 4_565
O4 U2 O16 88.9(3) . 4_565
O8 U2 O16 123.2(2) . 4_565
O14 U2 O16 118.3(2) 1_545 4_565
O3 U2 O15 84.5(3) . 4_565
O4 U2 O15 95.1(3) . 4_565
O8 U2 O15 173.2(2) . 4_565
O14 U2 O15 65.8(2) 1_545 4_565
O16 U2 O15 53.1(2) 4_565 4_565
O3 U2 O13 88.4(3) . 1_545
O4 U2 O13 91.8(3) . 1_545
O8 U2 O13 65.9(2) . 1_545
O14 U2 O13 52.6(2) 1_545 1_545
O16 U2 O13 170.9(2) 4_565 1_545
O15 U2 O13 117.8(2) 4_565 1_545
O3 U2 O7 86.8(3) . .
O4 U2 O7 93.4(3) . .
O8 U2 O7 52.4(2) . .
O14 U2 O7 170.4(2) 1_545 .
O16 U2 O7 71.0(2) 4_565 .
O15 U2 O7 123.0(2) 4_565 .
O13 U2 O7 118.0(2) 1_545 .
N3 Ni1 N3 79.0(5) . 2_655
N3 Ni1 N1 91.0(4) . 2_655
N3 Ni1 N1 91.9(3) 2_655 2_655
N3 Ni1 N1 91.9(3) . .
N3 Ni1 N1 91.0(4) 2_655 .
N1 Ni1 N1 176.3(5) 2_655 .
N3 Ni1 N2 168.2(4) . 2_655
N3 Ni1 N2 102.2(4) 2_655 2_655
N1 Ni1 N2 77.3(4) 2_655 2_655
N1 Ni1 N2 99.8(4) . 2_655
N3 Ni1 N2 102.2(4) . .
N3 Ni1 N2 168.2(4) 2_655 .
N1 Ni1 N2 99.8(4) 2_655 .
N1 Ni1 N2 77.3(4) . .
N2 Ni1 N2 79.1(5) 2_655 .
O17 Ni2 O17 89.5(4) . 2
O17 Ni2 N5 90.8(3) . .
O17 Ni2 N5 92.1(3) 2 .
O17 Ni2 N5 92.1(3) . 2
O17 Ni2 N5 90.8(3) 2 2
N5 Ni2 N5 176.0(5) . 2
O17 Ni2 N4 92.3(3) . 2
O17 Ni2 N4 169.3(3) 2 2
N5 Ni2 N4 98.4(3) . 2
N5 Ni2 N4 78.6(3) 2 2
O17 Ni2 N4 169.3(3) . .
O17 Ni2 N4 92.3(3) 2 .
N5 Ni2 N4 78.6(3) . .
N5 Ni2 N4 98.4(3) 2 .
N4 Ni2 N4 87.8(4) 2 .
C7 O5 U1 92.5(5) . .
C7 O6 U1 92.5(6) . .
C8 O7 U2 92.0(6) . .
C8 O8 U2 95.9(6) . .
C9 O9 U1 94.6(5) . 4_566
C9 O10 U1 92.2(5) . 4_566
C16 O11 U1 93.1(6) . .
C16 O12 U1 93.1(5) . .
C17 O13 U2 93.7(6) . 1_565
C17 O14 U2 94.4(6) . 1_565
C18 O15 U2 92.1(5) . 4_566
C18 O16 U2 92.6(5) . 4_566
Ni2 O17 H17A 119.7 . .
Ni2 O17 H17B 116.8 . .
H17A O17 H17B 115.9 . .
C23 N1 C19 114.3(11) . .
C23 N1 Ni1 117.1(8) . .
C19 N1 Ni1 128.6(8) . .
C28 N2 C24 117.4(11) . .
C28 N2 Ni1 124.3(9) . .
C24 N2 Ni1 113.0(8) . .
C33 N3 C29 117.6(10) . .
C33 N3 Ni1 124.6(8) . .
C29 N3 Ni1 116.5(7) . .
C34 N4 C38 119.4(9) . .
C34 N4 Ni2 125.6(7) . .
C38 N4 Ni2 114.2(7) . .
C43 N5 C39 116.8(9) . .
C43 N5 Ni2 128.2(8) . .
C39 N5 Ni2 114.8(7) . .
C7 C1 C6 111.0(8) . .
C7 C1 C2 107.6(8) . .
C6 C1 C2 112.1(8) . .
C7 C1 H1 108.7 . .
C6 C1 H1 108.7 . .
C2 C1 H1 108.7 . .
C3 C2 C1 111.1(8) . .
C3 C2 H2A 109.4 . .
C1 C2 H2A 109.4 . .
C3 C2 H2B 109.4 . .
C1 C2 H2B 109.4 . .
H2A C2 H2B 108.0 . .
C2 C3 C4 112.6(8) . .
C2 C3 C8 113.0(8) . .
C4 C3 C8 108.9(8) . .
C2 C3 H3 107.3 . .
C4 C3 H3 107.3 . .
C8 C3 H3 107.3 . .
C3 C4 C5 109.5(8) . .
C3 C4 H4A 109.8 . .
C5 C4 H4A 109.8 . .
C3 C4 H4B 109.8 . .
C5 C4 H4B 109.8 . .
H4A C4 H4B 108.2 . .
C9 C5 C6 110.9(7) . .
C9 C5 C4 112.2(7) . .
C6 C5 C4 112.6(7) . .
C9 C5 H5 106.9 . .
C6 C5 H5 106.9 . .
C4 C5 H5 106.9 . .
C1 C6 C5 111.2(7) . .
C1 C6 H6A 109.4 . .
C5 C6 H6A 109.4 . .
C1 C6 H6B 109.4 . .
C5 C6 H6B 109.4 . .
H6A C6 H6B 108.0 . .
O6 C7 O5 118.8(9) . .
O6 C7 C1 119.8(8) . .
O5 C7 C1 121.3(8) . .
O7 C8 O8 119.3(8) . .
O7 C8 C3 122.3(9) . .
O8 C8 C3 118.3(8) . .
O10 C9 O9 120.0(7) . .
O10 C9 C5 121.1(7) . .
O9 C9 C5 118.6(7) . .
C11 C10 C16 113.6(8) . .
C11 C10 C15 111.5(8) . .
C16 C10 C15 112.4(8) . .
C11 C10 H10 106.3 . .
C16 C10 H10 106.3 . .
C15 C10 H10 106.3 . .
C10 C11 C12 109.7(8) . .
C10 C11 H11A 109.7 . .
C12 C11 H11A 109.7 . .
C10 C11 H11B 109.7 . .
C12 C11 H11B 109.7 . .
H11A C11 H11B 108.2 . .
C17 C12 C13 113.3(8) . .
C17 C12 C11 109.9(8) . .
C13 C12 C11 110.8(8) . .
C17 C12 H12 107.5 . .
C13 C12 H12 107.5 . .
C11 C12 H12 107.5 . .
C12 C13 C14 110.6(8) . .
C12 C13 H13A 109.5 . .
C14 C13 H13A 109.5 . .
C12 C13 H13B 109.5 . .
C14 C13 H13B 109.5 . .
H13A C13 H13B 108.1 . .
C18 C14 C15 109.4(8) . .
C18 C14 C13 111.8(8) . .
C15 C14 C13 110.9(8) . .
C18 C14 H14 108.2 . .
C15 C14 H14 108.2 . .
C13 C14 H14 108.2 . .
C14 C15 C10 111.1(8) . .
C14 C15 H15A 109.4 . .
C10 C15 H15A 109.4 . .
C14 C15 H15B 109.4 . .
C10 C15 H15B 109.4 . .
H15A C15 H15B 108.0 . .
O12 C16 O11 120.6(8) . .
O12 C16 C10 120.3(8) . .
O11 C16 C10 119.1(8) . .
O13 C17 O14 119.0(9) . .
O13 C17 C12 123.1(9) . .
O14 C17 C12 117.8(8) . .
O16 C18 O15 120.9(8) . .
O16 C18 C14 119.5(8) . .
O15 C18 C14 119.1(8) . .
N1 C19 C20 126.1(13) . .
N1 C19 H19 116.9 . .
C20 C19 H19 116.9 . .
C19 C20 C21 116.0(13) . .
C19 C20 H20 122.0 . .
C21 C20 H20 122.0 . .
C22 C21 C20 119.5(12) . .
C22 C21 H21 120.2 . .
C20 C21 H21 120.2 . .
C21 C22 C23 119.1(13) . .
C21 C22 H22 120.5 . .
C23 C22 H22 120.5 . .
N1 C23 C22 124.8(12) . .
N1 C23 C24 114.6(11) . .
C22 C23 C24 120.6(12) . .
C25 C24 N2 120.5(12) . .
C25 C24 C23 124.0(11) . .
N2 C24 C23 115.2(11) . .
C24 C25 C26 120.5(12) . .
C24 C25 H25 119.7 . .
C26 C25 H25 119.7 . .
C25 C26 C27 116.7(12) . .
C25 C26 H26 121.6 . .
C27 C26 H26 121.6 . .
C28 C27 C26 118.7(12) . .
C28 C27 H27 120.6 . .
C26 C27 H27 120.6 . .
N2 C28 C27 126.0(12) . .
N2 C28 H28 117.0 . .
C27 C28 H28 117.0 . .
C30 C29 N3 124.0(11) . .
C30 C29 C29 123.1(8) . 2_655
N3 C29 C29 112.9(6) . 2_655
C29 C30 C31 117.8(13) . .
C29 C30 H30 121.1 . .
C31 C30 H30 121.1 . .
C32 C31 C30 119.0(12) . .
C32 C31 H31 120.5 . .
C30 C31 H31 120.5 . .
C33 C32 C31 119.2(12) . .
C33 C32 H32 120.4 . .
C31 C32 H32 120.4 . .
N3 C33 C32 122.4(12) . .
N3 C33 H33 118.8 . .
C32 C33 H33 118.8 . .
N4 C34 C35 123.3(10) . .
N4 C34 H34 118.4 . .
C35 C34 H34 118.4 . .
C34 C35 C36 118.0(10) . .
C34 C35 H35 121.0 . .
C36 C35 H35 121.0 . .
C37 C36 C35 119.6(10) . .
C37 C36 H36 120.2 . .
C35 C36 H36 120.2 . .
C36 C37 C38 118.6(10) . .
C36 C37 H37 120.7 . .
C38 C37 H37 120.7 . .
N4 C38 C37 121.2(10) . .
N4 C38 C39 117.0(9) . .
C37 C38 C39 121.8(10) . .
C40 C39 N5 121.2(10) . .
C40 C39 C38 124.7(10) . .
N5 C39 C38 114.1(10) . .
C39 C40 C41 119.6(10) . .
C39 C40 H40 120.2 . .
C41 C40 H40 120.2 . .
C40 C41 C42 118.7(10) . .
C40 C41 H41 120.7 . .
C42 C41 H41 120.7 . .
C43 C42 C41 118.2(11) . .
C43 C42 H42 120.9 . .
C41 C42 H42 120.9 . .
N5 C43 C42 125.5(11) . .
N5 C43 H43 117.3 . .
C42 C43 H43 117.3 . .

loop_
_geom_bond_atom_site_label_1
_geom_bond_atom_site_label_2
_geom_bond_distance
_geom_bond_site_symmetry_2
U1 O2 1.767(7) .
U1 O1 1.785(7) .
U1 O9 2.442(7) 4_565
U1 O5 2.447(7) .
U1 O11 2.448(7) .
U1 O6 2.456(7) .
U1 O12 2.459(7) .
U1 O10 2.496(7) 4_565
U2 O3 1.761(7) .
U2 O4 1.771(7) .
U2 O8 2.427(7) .
U2 O14 2.447(7) 1_545
U2 O16 2.465(7) 4_565
U2 O15 2.473(6) 4_565
U2 O13 2.487(7) 1_545
U2 O7 2.509(7) .
Ni1 N3 2.064(9) .
Ni1 N3 2.064(9) 2_655
Ni1 N1 2.112(10) 2_655
Ni1 N1 2.112(10) .
Ni1 N2 2.130(10) 2_655
Ni1 N2 2.130(10) .
Ni2 O17 2.083(7) .
Ni2 O17 2.083(7) 2
Ni2 N5 2.084(9) .
Ni2 N5 2.084(9) 2
Ni2 N4 2.101(8) 2
Ni2 N4 2.101(8) .
O5 C7 1.276(12) .
O6 C7 1.260(11) .
O7 C8 1.262(11) .
O8 C8 1.263(12) .
O9 C9 1.276(11) .
O9 U1 2.442(7) 4_566
O10 C9 1.271(10) .
O10 U1 2.496(7) 4_566
O11 C16 1.272(11) .
O12 C16 1.251(11) .
O13 C17 1.247(12) .
O13 U2 2.487(7) 1_565
O14 C17 1.291(11) .
O14 U2 2.447(7) 1_565
O15 C18 1.271(11) .
O15 U2 2.473(6) 4_566
O16 C18 1.265(11) .
O16 U2 2.465(7) 4_566
O17 H17A 0.9270 .
O17 H17B 0.8296 .
N1 C23 1.362(16) .
N1 C19 1.370(16) .
N2 C28 1.315(15) .
N2 C24 1.415(15) .
N3 C33 1.344(14) .
N3 C29 1.359(14) .
N4 C34 1.326(13) .
N4 C38 1.328(13) .
N5 C43 1.338(14) .
N5 C39 1.381(13) .
C1 C7 1.524(13) .
C1 C6 1.526(12) .
C1 C2 1.533(13) .
C1 H1 1.0000 .
C2 C3 1.501(14) .
C2 H2A 0.9900 .
C2 H2B 0.9900 .
C3 C4 1.532(13) .
C3 C8 1.537(13) .
C3 H3 1.0000 .
C4 C5 1.537(12) .
C4 H4A 0.9900 .
C4 H4B 0.9900 .
C5 C9 1.499(11) .
C5 C6 1.536(12) .
C5 H5 1.0000 .
C6 H6A 0.9900 .
C6 H6B 0.9900 .
C10 C11 1.508(14) .
C10 C16 1.511(13) .
C10 C15 1.543(12) .
C10 H10 1.0000 .
C11 C12 1.538(13) .
C11 H11A 0.9900 .
C11 H11B 0.9900 .
C12 C17 1.502(13) .
C12 C13 1.529(12) .
C12 H12 1.0000 .
C13 C14 1.544(13) .
C13 H13A 0.9900 .
C13 H13B 0.9900 .
C14 C18 1.515(13) .
C14 C15 1.526(13) .
C14 H14 1.0000 .
C15 H15A 0.9900 .
C15 H15B 0.9900 .
C19 C20 1.402(17) .
C19 H19 0.9500 .
C20 C21 1.43(2) .
C20 H20 0.9500 .
C21 C22 1.380(19) .
C21 H21 0.9500 .
C22 C23 1.392(17) .
C22 H22 0.9500 .
C23 C24 1.463(18) .
C24 C25 1.382(17) .
C25 C26 1.404(18) .
C25 H25 0.9500 .
C26 C27 1.446(17) .
C26 H26 0.9500 .
C27 C28 1.337(17) .
C27 H27 0.9500 .
C28 H28 0.9500 .
C29 C30 1.345(16) .
C29 C29 1.55(2) 2_655
C30 C31 1.414(18) .
C30 H30 0.9500 .
C31 C32 1.381(19) .
C31 H31 0.9500 .
C32 C33 1.374(17) .
C32 H32 0.9500 .
C33 H33 0.9500 .
C34 C35 1.365(15) .
C34 H34 0.9500 .
C35 C36 1.393(15) .
C35 H35 0.9500 .
C36 C37 1.363(15) .
C36 H36 0.9500 .
C37 C38 1.409(14) .
C37 H37 0.9500 .
C38 C39 1.472(15) .
C39 C40 1.373(15) .
C40 C41 1.393(15) .
C40 H40 0.9500 .
C41 C42 1.395(16) .
C41 H41 0.9500 .
C42 C43 1.338(16) .
C42 H42 0.9500 .
C43 H43 0.9500 .

loop_
_geom_hbond_atom_site_label_D
_geom_hbond_atom_site_label_H
_geom_hbond_atom_site_label_A
_geom_hbond_distance_DH
_geom_hbond_distance_HA
_geom_hbond_distance_DA
_geom_hbond_angle_DHA
_geom_hbond_site_symmetry_A
O17 H17A O10 0.93 2.04 2.954(10) 166.9 1_454
O17 H17B O19 0.83 1.85 2.662(11) 163.8 .
